data_4313359
loop_
_publ_author_name
'Tristram Chivers'
'Chantall Fedorchuk'
'Gabriele Schatte'
'Masood Parvez'

_publ_contact_author_address
; Department of Chemistry
    University of Calgary
    Calgary Alberta T2N 1N4
    Canada
;
_publ_contact_author_email chivers@ucalgary.ca
_publ_contact_author_fax '001 403 289 9488'
_publ_contact_author_name 'Dr Tristram Chivers'
_publ_contact_author_phone '001 403 220 5741'
_publ_section_title
;
 Syntheses and X-ray Structures of Monocyclic, Bicyclic, and Spirocyclic
 Gallium and Indium Boraamidinates
;
_journal_name_full 'Inorganic Chemistry'
_journal_page_first 2084
_journal_page_last 2093
_journal_paper_doi 10.1021/ic0206286
_journal_volume 42
_journal_year 2003
_chemical_formula_moiety 'C14 H23 B1 Cl5 Ga2 N2, C16 H32 Li O4'
_chemical_formula_sum 'C30 H55 B Cl5 Ga2 Li N2 O4'
_chemical_formula_weight 842.20
_chemical_name_systematic
;
   ?
;
_space_group_IT_number 14
_symmetry_cell_setting monoclinic
_symmetry_space_group_name_Hall '-P 2ybc'
_symmetry_space_group_name_H-M 'P 1 21/c 1'
_atom_sites_solution_hydrogens geom
_atom_sites_solution_primary direct
_atom_sites_solution_secondary difmap
_cell_angle_alpha 90.00
_cell_angle_beta 99.0474(19)
_cell_angle_gamma 90.00
_cell_formula_units_Z 4
_cell_length_a 13.9213(13)
_cell_length_b 11.6036(11)
_cell_length_c 25.361(2)
_cell_measurement_reflns_used 5833
_cell_measurement_temperature 193(2)
_cell_volume 4045.8(6)
_computing_cell_refinement 'Bruker SMART'
_computing_data_collection 'Bruker SMART'
_computing_data_reduction 'Bruker SHELXTL'
_computing_molecular_graphics 'Bruker SHELXTL'
_computing_publication_material WinGX-1.64.00
_computing_structure_refinement 'SHELXL-97 (Sheldrick, 1997)'
_computing_structure_solution SIR-97
_diffrn_ambient_temperature 193(2)
_diffrn_measured_fraction_theta_full 0.995
_diffrn_measured_fraction_theta_max 0.995
_diffrn_measurement_device_type 'CCD area detector'
_diffrn_measurement_method 'omega scans'
_diffrn_radiation_monochromator graphite
_diffrn_radiation_source 'fine-focus sealed tube'
_diffrn_radiation_type MoK\a
_diffrn_radiation_wavelength 0.71073
_diffrn_reflns_av_R_equivalents 0.0410
_diffrn_reflns_av_sigmaI/netI 0.0408
_diffrn_reflns_limit_h_max 17
_diffrn_reflns_limit_h_min -17
_diffrn_reflns_limit_k_max 14
_diffrn_reflns_limit_k_min 0
_diffrn_reflns_limit_l_max 31
_diffrn_reflns_limit_l_min 0
_diffrn_reflns_number 22866
_diffrn_reflns_theta_full 26.37
_diffrn_reflns_theta_max 26.37
_diffrn_reflns_theta_min 1.48
_diffrn_standards_decay_% 'no decay'
_exptl_absorpt_coefficient_mu 1.695
_exptl_absorpt_correction_T_max 0.6302
_exptl_absorpt_correction_T_min 0.4008
_exptl_absorpt_correction_type empirical
_exptl_absorpt_process_details
;SADABS, V 2.01, Software for Area-Detector Absorption
    Corrections; Bruker AXS Inc., Madison, WI, 2000.
;
_exptl_crystal_colour colourless
_exptl_crystal_density_diffrn 1.383
_exptl_crystal_density_method 'not measured'
_exptl_crystal_description prism
_exptl_crystal_F_000 1744
_exptl_crystal_size_max 0.66
_exptl_crystal_size_mid 0.41
_exptl_crystal_size_min 0.30
_refine_diff_density_max 0.442
_refine_diff_density_min -0.290
_refine_diff_density_rms 0.067
_refine_ls_extinction_method none
_refine_ls_goodness_of_fit_ref 1.019
_refine_ls_hydrogen_treatment mixed
_refine_ls_matrix_type full
_refine_ls_number_parameters 425
_refine_ls_number_reflns 8246
_refine_ls_number_restraints 19
_refine_ls_restrained_S_all 1.019
_refine_ls_R_factor_all 0.0665
_refine_ls_R_factor_gt 0.0413
_refine_ls_shift/su_max 0.001
_refine_ls_shift/su_mean 0.000
_refine_ls_structure_factor_coef Fsqd
_refine_ls_weighting_details 'calc w=1/[\s^2^(Fo^2^)+(0.0494P)^2^+1.4381P] where P=(Fo^2^+2Fc^2^)/3'
_refine_ls_weighting_scheme calc
_refine_ls_wR_factor_gt 0.0912
_refine_ls_wR_factor_ref 0.1005
_reflns_number_gt 6075
_reflns_number_total 8246
_reflns_threshold_expression >2sigma(I)
_cod_data_source_file ic0206286_2.cif
_cod_data_source_block 1
_cod_depositor_comments
;
The following automatic conversions were performed:
'__diffrn_radiation_source' tag replaced with
'_diffrn_radiation_source'.

Automatic conversion script
Id: cif_correct_tags 1440 2010-10-19 06:21:57Z saulius 
;
_cod_original_cell_volume 4045.7(7)
_cod_database_code 4313359

loop_
_symmetry_equiv_pos_as_xyz
'x, y, z'
'-x, y+1/2, -z+1/2'
'-x, -y, -z'
'x, -y-1/2, z-1/2'

loop_
_atom_site_label
_atom_site_type_symbol
_atom_site_fract_x
_atom_site_fract_y
_atom_site_fract_z
_atom_site_U_iso_or_equiv
_atom_site_adp_type
_atom_site_occupancy
_atom_site_symmetry_multiplicity
_atom_site_calc_flag
_atom_site_refinement_flags
_atom_site_disorder_assembly
_atom_site_disorder_group
Ga1 Ga 0.28833(2) 0.88412(3) 0.322437(14) 0.03233(10) Uani 1 1 d . . .
Ga2 Ga 0.17244(2) 0.68366(3) 0.379713(14) 0.03574(10) Uani 1 1 d . . .
Cl1 Cl 0.34681(7) 0.93532(8) 0.40351(4) 0.0532(2) Uani 1 1 d . . .
Cl2 Cl 0.26453(8) 1.04904(7) 0.28099(4) 0.0609(3) Uani 1 1 d . . .
Cl3 Cl 0.09036(8) 0.52265(8) 0.37835(4) 0.0651(3) Uani 1 1 d . . .
Cl4 Cl 0.10941(8) 0.79678(10) 0.43375(4) 0.0669(3) Uani 1 1 d . . .
Cl5 Cl 0.31975(7) 0.63656(8) 0.41691(4) 0.0508(2) Uani 1 1 d . . .
N1 N 0.18431(16) 0.75787(19) 0.31136(9) 0.0266(5) Uani 1 1 d . . .
N2 N 0.34167(17) 0.76369(19) 0.28677(10) 0.0298(5) Uani 1 1 d . . .
C10 C 0.0880(2) 0.7894(3) 0.27551(13) 0.0360(7) Uani 1 1 d . . .
C11 C 0.0418(2) 0.8913(3) 0.30036(16) 0.0492(9) Uani 1 1 d . . .
H11A H 0.0280 0.8694 0.3357 0.059 Uiso 1 1 calc R . .
H11B H -0.0190 0.9128 0.2775 0.059 Uiso 1 1 calc R . .
H11C H 0.0867 0.9569 0.3038 0.059 Uiso 1 1 calc R . .
C12 C 0.1086(3) 0.8257(3) 0.22066(14) 0.0468(8) Uani 1 1 d . . .
H12A H 0.1540 0.8908 0.2245 0.056 Uiso 1 1 calc R . .
H12B H 0.0477 0.8487 0.1983 0.056 Uiso 1 1 calc R . .
H12C H 0.1374 0.7609 0.2039 0.056 Uiso 1 1 calc R . .
C13 C 0.0174(2) 0.6881(3) 0.26918(16) 0.0490(9) Uani 1 1 d . . .
H13A H 0.0039 0.6644 0.3044 0.059 Uiso 1 1 calc R . .
H13B H 0.0463 0.6236 0.2523 0.059 Uiso 1 1 calc R . .
H13C H -0.0434 0.7113 0.2468 0.059 Uiso 1 1 calc R . .
C20 C 0.4408(2) 0.7478(3) 0.27313(14) 0.0411(8) Uani 1 1 d . . .
C21 C 0.4369(3) 0.6965(4) 0.21777(17) 0.0718(13) Uani 1 1 d . . .
H21A H 0.4053 0.6208 0.2165 0.086 Uiso 1 1 calc R . .
H21B H 0.5031 0.6879 0.2098 0.086 Uiso 1 1 calc R . .
H21C H 0.3996 0.7475 0.1913 0.086 Uiso 1 1 calc R . .
C22 C 0.4977(3) 0.6673(4) 0.31408(19) 0.0748(13) Uani 1 1 d . . .
H22A H 0.4658 0.5918 0.3123 0.090 Uiso 1 1 calc R . .
H22B H 0.4998 0.6997 0.3499 0.090 Uiso 1 1 calc R . .
H22C H 0.5641 0.6585 0.3064 0.090 Uiso 1 1 calc R . .
C23 C 0.4892(3) 0.8644(4) 0.2755(2) 0.0751(14) Uani 1 1 d . . .
H23A H 0.4915 0.8971 0.3113 0.090 Uiso 1 1 calc R . .
H23B H 0.4520 0.9157 0.2491 0.090 Uiso 1 1 calc R . .
H23C H 0.5555 0.8560 0.2675 0.090 Uiso 1 1 calc R . .
C31 C 0.2445(2) 0.5683(2) 0.25789(12) 0.0288(6) Uani 1 1 d . . .
C32 C 0.2217(2) 0.5470(3) 0.20342(13) 0.0382(7) Uani 1 1 d . . .
H32 H 0.2133 0.6101 0.1793 0.046 Uiso 1 1 calc R . .
C33 C 0.2110(2) 0.4353(3) 0.18346(14) 0.0439(8) Uani 1 1 d . . .
H33 H 0.1953 0.4231 0.1461 0.053 Uiso 1 1 calc R . .
C34 C 0.2231(2) 0.3425(3) 0.21756(14) 0.0418(8) Uani 1 1 d . . .
H34 H 0.2152 0.2663 0.2039 0.050 Uiso 1 1 calc R . .
C35 C 0.2466(3) 0.3611(3) 0.27124(14) 0.0445(8) Uani 1 1 d . . .
H35 H 0.2556 0.2974 0.2950 0.053 Uiso 1 1 calc R . .
C36 C 0.2574(2) 0.4721(2) 0.29111(13) 0.0404(8) Uani 1 1 d . . .
H36 H 0.2741 0.4830 0.3286 0.048 Uiso 1 1 calc R . .
O1 O 0.2374(2) 0.1396(2) 0.04731(10) 0.0584(7) Uani 1 1 d . . .
C41 C 0.2324(5) 0.0229(4) 0.0299(2) 0.1013(18) Uani 1 1 d . . .
H41A H 0.2916 0.0014 0.0151 0.122 Uiso 1 1 calc R . .
H41B H 0.1748 0.0101 0.0023 0.122 Uiso 1 1 calc R . .
C42 C 0.2253(10) -0.0426(6) 0.0769(5) 0.259(8) Uani 1 1 d . . .
H42A H 0.1726 -0.1003 0.0689 0.311 Uiso 1 1 calc R . .
H42B H 0.2870 -0.0846 0.0883 0.311 Uiso 1 1 calc R . .
C43 C 0.2058(7) 0.0295(7) 0.1188(3) 0.157(3) Uani 1 1 d . . .
H43A H 0.2535 0.0160 0.1515 0.188 Uiso 1 1 calc R . .
H43B H 0.1396 0.0154 0.1269 0.188 Uiso 1 1 calc R . .
C44 C 0.2143(5) 0.1449(5) 0.09939(18) 0.0956(17) Uani 1 1 d . . .
H44A H 0.1522 0.1867 0.0991 0.115 Uiso 1 1 calc R . .
H44B H 0.2659 0.1868 0.1231 0.115 Uiso 1 1 calc R . .
O2 O 0.36520(18) 0.2337(2) -0.03367(10) 0.0595(7) Uani 1 1 d . . .
C51 C 0.3551(4) 0.2127(4) -0.09011(17) 0.0715(12) Uani 1 1 d . . .
H51A H 0.3395 0.2853 -0.1102 0.086 Uiso 1 1 calc R . .
H51B H 0.3022 0.1567 -0.1013 0.086 Uiso 1 1 calc R . .
C52 C 0.4495(4) 0.1658(5) -0.1007(2) 0.0862(16) Uani 1 1 d . . .
H52A H 0.4390 0.1006 -0.1262 0.103 Uiso 1 1 calc R . .
H52B H 0.4877 0.2261 -0.1157 0.103 Uiso 1 1 calc R . .
C53 C 0.4989(4) 0.1275(6) -0.0491(2) 0.105(2) Uani 1 1 d . . .
H53A H 0.5702 0.1371 -0.0464 0.126 Uiso 1 1 calc R . .
H53B H 0.4845 0.0453 -0.0431 0.126 Uiso 1 1 calc R . .
C54 C 0.4596(3) 0.2030(5) -0.0093(2) 0.0831(15) Uani 1 1 d . . .
H54A H 0.4575 0.1606 0.0244 0.100 Uiso 1 1 calc R . .
H54B H 0.5006 0.2725 -0.0013 0.100 Uiso 1 1 calc R . .
O3 O 0.13871(17) 0.2842(2) -0.04776(10) 0.0562(7) Uani 1 1 d . . .
C61 C 0.0492(3) 0.2431(5) -0.03370(19) 0.0754(13) Uani 1 1 d . . .
H61A H 0.0418 0.2706 0.0024 0.090 Uiso 1 1 calc R . .
H61B H 0.0483 0.1578 -0.0336 0.090 Uiso 1 1 calc R . .
C62 C -0.0307(3) 0.2881(4) -0.07382(18) 0.0728(13) Uani 1 1 d . . .
H62A H -0.0843 0.3183 -0.0564 0.087 Uiso 1 1 calc R . .
H62B H -0.0566 0.2270 -0.0994 0.087 Uiso 1 1 calc R . .
C63 C 0.0147(3) 0.3822(4) -0.1014(2) 0.0822(15) Uani 1 1 d . . .
H63A H 0.0113 0.4568 -0.0828 0.099 Uiso 1 1 calc R . .
H63B H -0.0172 0.3902 -0.1390 0.099 Uiso 1 1 calc R . .
C64 C 0.1178(3) 0.3420(4) -0.09812(17) 0.0716(13) Uani 1 1 d . . .
H64A H 0.1245 0.2887 -0.1278 0.086 Uiso 1 1 calc R . .
H64B H 0.1623 0.4082 -0.0995 0.086 Uiso 1 1 calc R . .
O4 O 0.28211(19) 0.4019(2) 0.04548(11) 0.0600(7) Uani 1 1 d D . .
C71 C 0.2363(3) 0.5092(3) 0.03106(18) 0.0624(11) Uani 1 1 d D B .
H71A H 0.1752 0.5155 0.0462 0.075 Uiso 1 1 calc R . .
H71B H 0.2203 0.5154 -0.0083 0.075 Uiso 1 1 calc R . .
C72 C 0.3043(3) 0.6022(4) 0.0523(2) 0.0730(13) Uani 1 1 d D . .
H72A H 0.2868 0.6351 0.0856 0.088 Uiso 1 1 calc R A 1
H72B H 0.3053 0.6647 0.0258 0.088 Uiso 1 1 calc R A 1
C73 C 0.4015(6) 0.5394(9) 0.0630(6) 0.073(3) Uani 0.658(19) 1 d PDU B 1
H73A H 0.4309 0.5318 0.0301 0.087 Uiso 0.658(19) 1 calc PR B 1
H73B H 0.4479 0.5788 0.0908 0.087 Uiso 0.658(19) 1 calc PR B 1
C74 C 0.3709(6) 0.4244(8) 0.0820(4) 0.058(2) Uani 0.658(19) 1 d PDU B 1
H74A H 0.4206 0.3645 0.0793 0.070 Uiso 0.658(19) 1 calc PR B 1
H74B H 0.3587 0.4285 0.1194 0.070 Uiso 0.658(19) 1 calc PR B 1
C73' C 0.3883(13) 0.5419(15) 0.0870(8) 0.066(6) Uani 0.342(19) 1 d PDU B 2
H73C H 0.4503 0.5842 0.0877 0.079 Uiso 0.342(19) 1 calc PR B 2
H73D H 0.3755 0.5306 0.1239 0.079 Uiso 0.342(19) 1 calc PR B 2
C74' C 0.3882(8) 0.4294(14) 0.0574(10) 0.058(5) Uani 0.342(19) 1 d PDU B 2
H74C H 0.4165 0.4383 0.0242 0.069 Uiso 0.342(19) 1 calc PR B 2
H74D H 0.4245 0.3691 0.0799 0.069 Uiso 0.342(19) 1 calc PR B 2
B1 B 0.2610(2) 0.6938(3) 0.28306(13) 0.0265(7) Uani 1 1 d . . .
Li1 Li 0.2562(4) 0.2665(6) 0.0020(2) 0.0513(15) Uani 1 1 d . B .

loop_
_atom_site_aniso_label
_atom_site_aniso_U_11
_atom_site_aniso_U_22
_atom_site_aniso_U_33
_atom_site_aniso_U_23
_atom_site_aniso_U_13
_atom_site_aniso_U_12
Ga1 0.03554(18) 0.02341(16) 0.0390(2) -0.00358(14) 0.00873(15) -0.00380(13)
Ga2 0.0412(2) 0.03760(19) 0.0300(2) -0.00140(15) 0.01058(15) -0.00924(15)
Cl1 0.0561(5) 0.0555(5) 0.0472(5) -0.0176(4) 0.0055(4) -0.0155(4)
Cl2 0.0784(7) 0.0261(4) 0.0775(7) 0.0086(4) 0.0103(5) -0.0026(4)
Cl3 0.0757(7) 0.0556(6) 0.0636(7) 0.0093(5) 0.0104(5) -0.0324(5)
Cl4 0.0739(7) 0.0815(7) 0.0530(6) -0.0227(5) 0.0334(5) -0.0082(5)
Cl5 0.0545(5) 0.0565(5) 0.0375(5) 0.0100(4) -0.0051(4) -0.0029(4)
N1 0.0283(12) 0.0233(11) 0.0280(13) -0.0007(10) 0.0036(10) -0.0025(9)
N2 0.0336(13) 0.0251(12) 0.0321(14) -0.0015(10) 0.0095(11) -0.0010(10)
C10 0.0287(15) 0.0344(16) 0.0430(19) -0.0009(14) 0.0000(14) 0.0061(13)
C11 0.0381(18) 0.0448(19) 0.065(3) -0.0030(18) 0.0073(17) 0.0131(15)
C12 0.049(2) 0.045(2) 0.042(2) 0.0053(16) -0.0061(16) 0.0093(16)
C13 0.0350(17) 0.050(2) 0.059(2) -0.0021(18) -0.0046(16) -0.0011(15)
C20 0.0327(16) 0.0444(18) 0.049(2) -0.0076(16) 0.0155(15) -0.0051(14)
C21 0.047(2) 0.107(4) 0.068(3) -0.017(3) 0.031(2) -0.008(2)
C22 0.044(2) 0.092(3) 0.090(4) 0.019(3) 0.017(2) 0.022(2)
C23 0.047(2) 0.062(3) 0.123(4) -0.013(3) 0.035(3) -0.0153(19)
C31 0.0288(14) 0.0273(14) 0.0313(17) -0.0021(12) 0.0073(12) 0.0014(12)
C32 0.0469(18) 0.0354(17) 0.0333(18) -0.0013(14) 0.0094(15) -0.0037(14)
C33 0.052(2) 0.0459(19) 0.035(2) -0.0148(16) 0.0100(16) -0.0048(16)
C34 0.0456(19) 0.0310(16) 0.051(2) -0.0144(15) 0.0150(16) -0.0053(14)
C35 0.063(2) 0.0266(16) 0.045(2) 0.0014(14) 0.0120(17) 0.0014(15)
C36 0.057(2) 0.0281(16) 0.0353(19) -0.0005(13) 0.0056(16) 0.0034(14)
O1 0.0910(19) 0.0488(15) 0.0372(15) -0.0045(11) 0.0159(14) 0.0030(13)
C41 0.146(5) 0.067(3) 0.089(4) -0.029(3) 0.013(4) 0.023(3)
C42 0.451(19) 0.068(5) 0.337(16) 0.027(7) 0.302(15) -0.002(7)
C43 0.224(9) 0.129(6) 0.128(6) 0.062(5) 0.060(6) -0.013(6)
C44 0.157(5) 0.089(4) 0.047(3) -0.006(3) 0.034(3) -0.007(4)
O2 0.0553(16) 0.0850(19) 0.0376(15) -0.0015(13) 0.0051(12) 0.0123(14)
C51 0.097(3) 0.070(3) 0.047(3) -0.003(2) 0.010(2) 0.008(2)
C52 0.086(3) 0.103(4) 0.079(4) -0.031(3) 0.041(3) -0.028(3)
C53 0.067(3) 0.136(5) 0.110(5) -0.042(4) 0.007(3) 0.025(3)
C54 0.058(3) 0.116(4) 0.075(3) -0.017(3) 0.009(2) 0.008(3)
O3 0.0432(13) 0.0794(18) 0.0447(15) 0.0155(13) 0.0024(12) -0.0023(12)
C61 0.048(2) 0.108(4) 0.074(3) 0.031(3) 0.021(2) 0.010(2)
C62 0.054(2) 0.094(3) 0.068(3) 0.020(3) 0.006(2) 0.001(2)
C63 0.066(3) 0.078(3) 0.091(4) 0.027(3) -0.025(3) -0.011(2)
C64 0.060(3) 0.101(3) 0.049(3) 0.027(2) -0.004(2) -0.016(2)
O4 0.0617(16) 0.0500(15) 0.0617(18) 0.0007(13) -0.0112(14) 0.0078(12)
C71 0.060(2) 0.060(2) 0.065(3) 0.010(2) 0.002(2) 0.013(2)
C72 0.084(3) 0.054(2) 0.077(3) -0.001(2) 0.000(3) 0.009(2)
C73 0.057(5) 0.066(6) 0.091(9) 0.004(6) 0.001(5) -0.004(4)
C74 0.056(4) 0.073(5) 0.045(5) -0.007(4) 0.005(4) 0.014(3)
C73' 0.059(9) 0.057(9) 0.081(14) -0.016(9) 0.008(9) -0.010(7)
C74' 0.045(8) 0.062(9) 0.060(12) -0.022(9) -0.013(7) 0.005(6)
B1 0.0311(17) 0.0260(16) 0.0216(17) 0.0040(13) 0.0011(13) 0.0029(13)
Li1 0.048(3) 0.062(4) 0.043(4) 0.002(3) 0.005(3) 0.006(3)

loop_
_atom_type_symbol
_atom_type_description
_atom_type_scat_dispersion_real
_atom_type_scat_dispersion_imag
_atom_type_scat_source
C C 0.0033 0.0016 'International Tables Vol C Tables 4.2.6.8 and 6.1.1.4'
H H 0.0000 0.0000 'International Tables Vol C Tables 4.2.6.8 and 6.1.1.4'
B B 0.0013 0.0007 'International Tables Vol C Tables 4.2.6.8 and 6.1.1.4'
Cl Cl 0.1484 0.1585 'International Tables Vol C Tables 4.2.6.8 and 6.1.1.4'
Ga Ga 0.2307 1.6083 'International Tables Vol C Tables 4.2.6.8 and 6.1.1.4'
Li Li -0.0003 0.0001 'International Tables Vol C Tables 4.2.6.8 and 6.1.1.4'
N N 0.0061 0.0033 'International Tables Vol C Tables 4.2.6.8 and 6.1.1.4'
O O 0.0106 0.0060 'International Tables Vol C Tables 4.2.6.8 and 6.1.1.4'

loop_
_geom_angle_atom_site_label_1
_geom_angle_atom_site_label_2
_geom_angle_atom_site_label_3
_geom_angle
_geom_angle_site_symmetry_1
_geom_angle_site_symmetry_3
_geom_angle_publ_flag
N2 Ga1 N1 74.13(9) . . ?
N2 Ga1 Cl1 122.77(8) . . ?
N1 Ga1 Cl1 118.51(7) . . ?
N2 Ga1 Cl2 117.48(8) . . ?
N1 Ga1 Cl2 120.70(7) . . ?
Cl1 Ga1 Cl2 102.82(4) . . ?
N2 Ga1 B1 34.37(10) . . ?
N1 Ga1 B1 39.77(10) . . ?
Cl1 Ga1 B1 130.47(8) . . ?
Cl2 Ga1 B1 126.65(8) . . ?
N1 Ga2 Cl4 112.88(7) . . ?
N1 Ga2 Cl3 118.45(7) . . ?
Cl4 Ga2 Cl3 105.27(4) . . ?
N1 Ga2 Cl5 106.65(7) . . ?
Cl4 Ga2 Cl5 108.79(4) . . ?
Cl3 Ga2 Cl5 104.20(4) . . ?
C10 N1 B1 115.8(2) . . ?
C10 N1 Ga2 116.00(17) . . ?
B1 N1 Ga2 110.75(17) . . ?
C10 N1 Ga1 116.23(17) . . ?
B1 N1 Ga1 83.37(15) . . ?
Ga2 N1 Ga1 110.37(11) . . ?
B1 N2 C20 133.5(2) . . ?
B1 N2 Ga1 95.23(18) . . ?
C20 N2 Ga1 130.97(19) . . ?
C12 C10 C13 109.1(3) . . ?
C12 C10 C11 108.3(3) . . ?
C13 C10 C11 109.5(3) . . ?
C12 C10 N1 109.5(2) . . ?
C13 C10 N1 111.5(2) . . ?
C11 C10 N1 108.9(3) . . ?
C10 C11 H11A 109.5 . . ?
C10 C11 H11B 109.5 . . ?
H11A C11 H11B 109.5 . . ?
C10 C11 H11C 109.5 . . ?
H11A C11 H11C 109.5 . . ?
H11B C11 H11C 109.5 . . ?
C10 C12 H12A 109.5 . . ?
C10 C12 H12B 109.5 . . ?
H12A C12 H12B 109.5 . . ?
C10 C12 H12C 109.5 . . ?
H12A C12 H12C 109.5 . . ?
H12B C12 H12C 109.5 . . ?
C10 C13 H13A 109.5 . . ?
C10 C13 H13B 109.5 . . ?
H13A C13 H13B 109.5 . . ?
C10 C13 H13C 109.5 . . ?
H13A C13 H13C 109.5 . . ?
H13B C13 H13C 109.5 . . ?
N2 C20 C23 107.8(3) . . ?
N2 C20 C21 111.4(3) . . ?
C23 C20 C21 109.8(3) . . ?
N2 C20 C22 108.7(3) . . ?
C23 C20 C22 110.0(3) . . ?
C21 C20 C22 109.2(3) . . ?
C20 C21 H21A 109.5 . . ?
C20 C21 H21B 109.5 . . ?
H21A C21 H21B 109.5 . . ?
C20 C21 H21C 109.5 . . ?
H21A C21 H21C 109.5 . . ?
H21B C21 H21C 109.5 . . ?
C20 C22 H22A 109.5 . . ?
C20 C22 H22B 109.5 . . ?
H22A C22 H22B 109.5 . . ?
C20 C22 H22C 109.5 . . ?
H22A C22 H22C 109.5 . . ?
H22B C22 H22C 109.5 . . ?
C20 C23 H23A 109.5 . . ?
C20 C23 H23B 109.5 . . ?
H23A C23 H23B 109.5 . . ?
C20 C23 H23C 109.5 . . ?
H23A C23 H23C 109.5 . . ?
H23B C23 H23C 109.5 . . ?
C32 C31 C36 116.5(3) . . ?
C32 C31 B1 123.9(3) . . ?
C36 C31 B1 119.6(3) . . ?
C31 C32 C33 121.5(3) . . ?
C31 C32 H32 119.3 . . ?
C33 C32 H32 119.3 . . ?
C34 C33 C32 120.3(3) . . ?
C34 C33 H33 119.8 . . ?
C32 C33 H33 119.8 . . ?
C35 C34 C33 119.3(3) . . ?
C35 C34 H34 120.3 . . ?
C33 C34 H34 120.3 . . ?
C34 C35 C36 120.4(3) . . ?
C34 C35 H35 119.8 . . ?
C36 C35 H35 119.8 . . ?
C35 C36 C31 122.0(3) . . ?
C35 C36 H36 119.0 . . ?
C31 C36 H36 119.0 . . ?
C44 O1 C41 108.9(4) . . ?
C44 O1 Li1 127.1(3) . . ?
C41 O1 Li1 123.5(4) . . ?
O1 C41 C42 104.7(5) . . ?
O1 C41 H41A 110.8 . . ?
C42 C41 H41A 110.8 . . ?
O1 C41 H41B 110.8 . . ?
C42 C41 H41B 110.8 . . ?
H41A C41 H41B 108.9 . . ?
C43 C42 C41 111.0(6) . . ?
C43 C42 H42A 109.4 . . ?
C41 C42 H42A 109.4 . . ?
C43 C42 H42B 109.4 . . ?
C41 C42 H42B 109.4 . . ?
H42A C42 H42B 108.0 . . ?
C42 C43 C44 105.0(6) . . ?
C42 C43 H43A 110.7 . . ?
C44 C43 H43A 110.7 . . ?
C42 C43 H43B 110.7 . . ?
C44 C43 H43B 110.7 . . ?
H43A C43 H43B 108.8 . . ?
O1 C44 C43 108.9(5) . . ?
O1 C44 H44A 109.9 . . ?
C43 C44 H44A 109.9 . . ?
O1 C44 H44B 109.9 . . ?
C43 C44 H44B 109.9 . . ?
H44A C44 H44B 108.3 . . ?
C54 O2 C51 109.5(3) . . ?
C54 O2 Li1 126.5(3) . . ?
C51 O2 Li1 122.8(3) . . ?
O2 C51 C52 107.0(4) . . ?
O2 C51 H51A 110.3 . . ?
C52 C51 H51A 110.3 . . ?
O2 C51 H51B 110.3 . . ?
C52 C51 H51B 110.3 . . ?
H51A C51 H51B 108.6 . . ?
C53 C52 C51 104.8(4) . . ?
C53 C52 H52A 110.8 . . ?
C51 C52 H52A 110.8 . . ?
C53 C52 H52B 110.8 . . ?
C51 C52 H52B 110.8 . . ?
H52A C52 H52B 108.9 . . ?
C52 C53 C54 104.9(4) . . ?
C52 C53 H53A 110.8 . . ?
C54 C53 H53A 110.8 . . ?
C52 C53 H53B 110.8 . . ?
C54 C53 H53B 110.8 . . ?
H53A C53 H53B 108.8 . . ?
O2 C54 C53 105.4(4) . . ?
O2 C54 H54A 110.7 . . ?
C53 C54 H54A 110.7 . . ?
O2 C54 H54B 110.7 . . ?
C53 C54 H54B 110.7 . . ?
H54A C54 H54B 108.8 . . ?
C61 O3 C64 108.4(3) . . ?
C61 O3 Li1 119.2(3) . . ?
C64 O3 Li1 132.2(3) . . ?
O3 C61 C62 107.5(3) . . ?
O3 C61 H61A 110.2 . . ?
C62 C61 H61A 110.2 . . ?
O3 C61 H61B 110.2 . . ?
C62 C61 H61B 110.2 . . ?
H61A C61 H61B 108.5 . . ?
C61 C62 C63 104.7(3) . . ?
C61 C62 H62A 110.8 . . ?
C63 C62 H62A 110.8 . . ?
C61 C62 H62B 110.8 . . ?
C63 C62 H62B 110.8 . . ?
H62A C62 H62B 108.9 . . ?
C62 C63 C64 102.6(4) . . ?
C62 C63 H63A 111.2 . . ?
C64 C63 H63A 111.2 . . ?
C62 C63 H63B 111.2 . . ?
C64 C63 H63B 111.2 . . ?
H63A C63 H63B 109.2 . . ?
O3 C64 C63 104.7(3) . . ?
O3 C64 H64A 110.8 . . ?
C63 C64 H64A 110.8 . . ?
O3 C64 H64B 110.8 . . ?
C63 C64 H64B 110.8 . . ?
H64A C64 H64B 108.9 . . ?
C71 O4 C74 108.1(4) . . ?
C71 O4 C74' 104.7(7) . . ?
C71 O4 Li1 122.2(3) . . ?
C74 O4 Li1 125.4(5) . . ?
C74' O4 Li1 112.4(6) . . ?
O4 C71 C72 108.1(3) . . ?
O4 C71 H71A 110.1 . . ?
C72 C71 H71A 110.1 . . ?
O4 C71 H71B 110.1 . . ?
C72 C71 H71B 110.1 . . ?
H71A C71 H71B 108.4 . . ?
C71 C72 C73' 105.3(7) . . ?
C71 C72 C73 102.4(5) . . ?
C71 C72 H72A 111.3 . . ?
C73' C72 H72A 87.4 . . ?
C73 C72 H72A 111.3 . . ?
C71 C72 H72B 111.3 . . ?
C73' C72 H72B 129.6 . . ?
C73 C72 H72B 111.3 . . ?
H72A C72 H72B 109.2 . . ?
C74 C73 C72 101.2(7) . . ?
C74 C73 H73A 111.5 . . ?
C72 C73 H73A 111.5 . . ?
C74 C73 H73B 111.5 . . ?
C72 C73 H73B 111.5 . . ?
H73A C73 H73B 109.4 . . ?
O4 C74 C73 102.1(7) . . ?
O4 C74 H74A 111.3 . . ?
C73 C74 H74A 111.3 . . ?
O4 C74 H74B 111.3 . . ?
C73 C74 H74B 111.3 . . ?
H74A C74 H74B 109.2 . . ?
C74' C73' C72 99.8(11) . . ?
C74' C73' H73C 111.8 . . ?
C72 C73' H73C 111.8 . . ?
C74' C73' H73D 111.8 . . ?
C72 C73' H73D 111.8 . . ?
H73C C73' H73D 109.5 . . ?
O4 C74' C73' 102.1(12) . . ?
O4 C74' H74C 111.3 . . ?
C73' C74' H74C 111.3 . . ?
O4 C74' H74D 111.3 . . ?
C73' C74' H74D 111.3 . . ?
H74C C74' H74D 109.2 . . ?
N2 B1 N1 107.2(2) . . ?
N2 B1 C31 129.1(3) . . ?
N1 B1 C31 123.6(2) . . ?
N2 B1 Ga1 50.40(14) . . ?
N1 B1 Ga1 56.86(13) . . ?
C31 B1 Ga1 179.1(2) . . ?
O1 Li1 O3 107.2(3) . . ?
O1 Li1 O4 108.4(3) . . ?
O3 Li1 O4 110.8(3) . . ?
O1 Li1 O2 108.9(3) . . ?
O3 Li1 O2 111.6(3) . . ?
O4 Li1 O2 109.9(3) . . ?

loop_
_geom_bond_atom_site_label_1
_geom_bond_atom_site_label_2
_geom_bond_distance
_geom_bond_site_symmetry_2
_geom_bond_publ_flag
Ga1 N2 1.880(2) . ?
Ga1 N1 2.048(2) . ?
Ga1 Cl1 2.1718(10) . ?
Ga1 Cl2 2.1834(9) . ?
Ga1 B1 2.429(3) . ?
Ga2 N1 1.966(2) . ?
Ga2 Cl4 2.1792(10) . ?
Ga2 Cl3 2.1875(9) . ?
Ga2 Cl5 2.1876(10) . ?
N1 C10 1.541(4) . ?
N1 B1 1.565(4) . ?
N2 B1 1.377(4) . ?
N2 C20 1.486(4) . ?
C10 C12 1.523(5) . ?
C10 C13 1.524(4) . ?
C10 C11 1.528(4) . ?
C11 H11A 0.9800 . ?
C11 H11B 0.9800 . ?
C11 H11C 0.9800 . ?
C12 H12A 0.9800 . ?
C12 H12B 0.9800 . ?
C12 H12C 0.9800 . ?
C13 H13A 0.9800 . ?
C13 H13B 0.9800 . ?
C13 H13C 0.9800 . ?
C20 C23 1.508(5) . ?
C20 C21 1.518(5) . ?
C20 C22 1.524(5) . ?
C21 H21A 0.9800 . ?
C21 H21B 0.9800 . ?
C21 H21C 0.9800 . ?
C22 H22A 0.9800 . ?
C22 H22B 0.9800 . ?
C22 H22C 0.9800 . ?
C23 H23A 0.9800 . ?
C23 H23B 0.9800 . ?
C23 H23C 0.9800 . ?
C31 C32 1.390(4) . ?
C31 C36 1.393(4) . ?
C31 B1 1.592(4) . ?
C32 C33 1.390(4) . ?
C32 H32 0.9500 . ?
C33 C34 1.375(5) . ?
C33 H33 0.9500 . ?
C34 C35 1.366(5) . ?
C34 H34 0.9500 . ?
C35 C36 1.382(4) . ?
C35 H35 0.9500 . ?
C36 H36 0.9500 . ?
O1 C44 1.409(5) . ?
O1 C41 1.423(5) . ?
O1 Li1 1.911(7) . ?
C41 C42 1.430(10) . ?
C41 H41A 0.9900 . ?
C41 H41B 0.9900 . ?
C42 C43 1.411(11) . ?
C42 H42A 0.9900 . ?
C42 H42B 0.9900 . ?
C43 C44 1.438(8) . ?
C43 H43A 0.9900 . ?
C43 H43B 0.9900 . ?
C44 H44A 0.9900 . ?
C44 H44B 0.9900 . ?
O2 C54 1.407(5) . ?
O2 C51 1.437(5) . ?
O2 Li1 1.923(6) . ?
C51 C52 1.485(6) . ?
C51 H51A 0.9900 . ?
C51 H51B 0.9900 . ?
C52 C53 1.451(7) . ?
C52 H52A 0.9900 . ?
C52 H52B 0.9900 . ?
C53 C54 1.504(6) . ?
C53 H53A 0.9900 . ?
C53 H53B 0.9900 . ?
C54 H54A 0.9900 . ?
C54 H54B 0.9900 . ?
O3 C61 1.430(5) . ?
O3 C64 1.432(4) . ?
O3 Li1 1.913(6) . ?
C61 C62 1.479(6) . ?
C61 H61A 0.9900 . ?
C61 H61B 0.9900 . ?
C62 C63 1.490(6) . ?
C62 H62A 0.9900 . ?
C62 H62B 0.9900 . ?
C63 C64 1.500(6) . ?
C63 H63A 0.9900 . ?
C63 H63B 0.9900 . ?
C64 H64A 0.9900 . ?
C64 H64B 0.9900 . ?
O4 C71 1.420(4) . ?
O4 C74 1.448(7) . ?
O4 C74' 1.494(12) . ?
O4 Li1 1.921(7) . ?
C71 C72 1.481(6) . ?
C71 H71A 0.9900 . ?
C71 H71B 0.9900 . ?
C72 C73' 1.519(14) . ?
C72 C73 1.524(9) . ?
C72 H72A 0.9900 . ?
C72 H72B 0.9900 . ?
C73 C74 1.503(10) . ?
C73 H73A 0.9900 . ?
C73 H73B 0.9900 . ?
C74 H74A 0.9900 . ?
C74 H74B 0.9900 . ?
C73' C74' 1.506(14) . ?
C73' H73C 0.9900 . ?
C73' H73D 0.9900 . ?
C74' H74C 0.9900 . ?
C74' H74D 0.9900 . ?

loop_
_geom_torsion_atom_site_label_1
_geom_torsion_atom_site_label_2
_geom_torsion_atom_site_label_3
_geom_torsion_atom_site_label_4
_geom_torsion
_geom_torsion_site_symmetry_1
_geom_torsion_site_symmetry_2
_geom_torsion_site_symmetry_3
_geom_torsion_site_symmetry_4
_geom_torsion_publ_flag
Cl4 Ga2 N1 C10 -65.66(19) . . . . ?
Cl3 Ga2 N1 C10 58.0(2) . . . . ?
Cl5 Ga2 N1 C10 174.92(16) . . . . ?
Cl4 Ga2 N1 B1 159.72(16) . . . . ?
Cl3 Ga2 N1 B1 -76.65(18) . . . . ?
Cl5 Ga2 N1 B1 40.31(18) . . . . ?
Cl4 Ga2 N1 Ga1 69.21(11) . . . . ?
Cl3 Ga2 N1 Ga1 -167.16(7) . . . . ?
Cl5 Ga2 N1 Ga1 -50.20(11) . . . . ?
N2 Ga1 N1 C10 -116.6(2) . . . . ?
Cl1 Ga1 N1 C10 124.33(18) . . . . ?
Cl2 Ga1 N1 C10 -3.7(2) . . . . ?
B1 Ga1 N1 C10 -115.5(2) . . . . ?
N2 Ga1 N1 B1 -1.07(15) . . . . ?
Cl1 Ga1 N1 B1 -120.14(14) . . . . ?
Cl2 Ga1 N1 B1 111.83(14) . . . . ?
N2 Ga1 N1 Ga2 108.65(13) . . . . ?
Cl1 Ga1 N1 Ga2 -10.43(13) . . . . ?
Cl2 Ga1 N1 Ga2 -138.46(8) . . . . ?
B1 Ga1 N1 Ga2 109.71(18) . . . . ?
N1 Ga1 N2 B1 1.21(17) . . . . ?
Cl1 Ga1 N2 B1 115.23(17) . . . . ?
Cl2 Ga1 N2 B1 -115.56(17) . . . . ?
N1 Ga1 N2 C20 -173.3(3) . . . . ?
Cl1 Ga1 N2 C20 -59.3(3) . . . . ?
Cl2 Ga1 N2 C20 69.9(3) . . . . ?
B1 Ga1 N2 C20 -174.5(4) . . . . ?
B1 N1 C10 C12 -37.6(3) . . . . ?
Ga2 N1 C10 C12 -169.96(19) . . . . ?
Ga1 N1 C10 C12 57.8(3) . . . . ?
B1 N1 C10 C13 83.2(3) . . . . ?
Ga2 N1 C10 C13 -49.1(3) . . . . ?
Ga1 N1 C10 C13 178.7(2) . . . . ?
B1 N1 C10 C11 -155.9(3) . . . . ?
Ga2 N1 C10 C11 71.8(3) . . . . ?
Ga1 N1 C10 C11 -60.5(3) . . . . ?
B1 N2 C20 C23 168.1(4) . . . . ?
Ga1 N2 C20 C23 -19.5(4) . . . . ?
B1 N2 C20 C21 47.6(5) . . . . ?
Ga1 N2 C20 C21 -140.0(3) . . . . ?
B1 N2 C20 C22 -72.7(5) . . . . ?
Ga1 N2 C20 C22 99.7(3) . . . . ?
C36 C31 C32 C33 0.9(5) . . . . ?
B1 C31 C32 C33 178.0(3) . . . . ?
C31 C32 C33 C34 -0.1(5) . . . . ?
C32 C33 C34 C35 -0.6(5) . . . . ?
C33 C34 C35 C36 0.5(5) . . . . ?
C34 C35 C36 C31 0.3(5) . . . . ?
C32 C31 C36 C35 -1.0(5) . . . . ?
B1 C31 C36 C35 -178.2(3) . . . . ?
C44 O1 C41 C42 -11.4(8) . . . . ?
Li1 O1 C41 C42 175.8(6) . . . . ?
O1 C41 C42 C43 12.0(12) . . . . ?
C41 C42 C43 C44 -7.8(13) . . . . ?
C41 O1 C44 C43 7.0(7) . . . . ?
Li1 O1 C44 C43 179.5(5) . . . . ?
C42 C43 C44 O1 0.5(10) . . . . ?
C54 O2 C51 C52 0.2(5) . . . . ?
Li1 O2 C51 C52 -167.7(4) . . . . ?
O2 C51 C52 C53 17.7(5) . . . . ?
C51 C52 C53 C54 -27.8(6) . . . . ?
C51 O2 C54 C53 -17.4(5) . . . . ?
Li1 O2 C54 C53 149.9(4) . . . . ?
C52 C53 C54 O2 28.3(6) . . . . ?
C64 O3 C61 C62 -6.3(5) . . . . ?
Li1 O3 C61 C62 168.9(4) . . . . ?
O3 C61 C62 C63 -15.9(5) . . . . ?
C61 C62 C63 C64 30.6(5) . . . . ?
C61 O3 C64 C63 25.7(5) . . . . ?
Li1 O3 C64 C63 -148.6(4) . . . . ?
C62 C63 C64 O3 -34.7(5) . . . . ?
C74 O4 C71 C72 8.5(6) . . . . ?
C74' O4 C71 C72 -20.2(10) . . . . ?
Li1 O4 C71 C72 -149.3(4) . . . . ?
O4 C71 C72 C73' -7.6(10) . . . . ?
O4 C71 C72 C73 18.2(7) . . . . ?
C71 C72 C73 C74 -36.7(12) . . . . ?
C73' C72 C73 C74 63.1(19) . . . . ?
C71 O4 C74 C73 -32.0(11) . . . . ?
C74' O4 C74 C73 55.3(15) . . . . ?
Li1 O4 C74 C73 125.0(9) . . . . ?
C72 C73 C74 O4 41.9(13) . . . . ?
C71 C72 C73' C74' 32(2) . . . . ?
C73 C72 C73' C74' -55.0(16) . . . . ?
C71 O4 C74' C73' 40(2) . . . . ?
C74 O4 C74' C73' -60.5(17) . . . . ?
Li1 O4 C74' C73' 175.2(15) . . . . ?
C72 C73' C74' O4 -43(2) . . . . ?
C20 N2 B1 N1 172.7(3) . . . . ?
Ga1 N2 B1 N1 -1.6(2) . . . . ?
C20 N2 B1 C31 -4.7(5) . . . . ?
Ga1 N2 B1 C31 -179.0(3) . . . . ?
C20 N2 B1 Ga1 174.3(4) . . . . ?
C10 N1 B1 N2 117.4(3) . . . . ?
Ga2 N1 B1 N2 -107.8(2) . . . . ?
Ga1 N1 B1 N2 1.5(2) . . . . ?
C10 N1 B1 C31 -65.0(3) . . . . ?
Ga2 N1 B1 C31 69.7(3) . . . . ?
Ga1 N1 B1 C31 179.0(3) . . . . ?
C10 N1 B1 Ga1 116.0(2) . . . . ?
Ga2 N1 B1 Ga1 -109.31(14) . . . . ?
C32 C31 B1 N2 -79.0(4) . . . . ?
C36 C31 B1 N2 98.0(4) . . . . ?
C32 C31 B1 N1 103.9(3) . . . . ?
C36 C31 B1 N1 -79.1(4) . . . . ?
N1 Ga1 B1 N2 -178.2(3) . . . . ?
Cl1 Ga1 B1 N2 -90.73(19) . . . . ?
Cl2 Ga1 B1 N2 86.03(19) . . . . ?
N2 Ga1 B1 N1 178.2(3) . . . . ?
Cl1 Ga1 B1 N1 87.45(15) . . . . ?
Cl2 Ga1 B1 N1 -95.78(15) . . . . ?
C44 O1 Li1 O3 -100.4(5) . . . . ?
C41 O1 Li1 O3 71.0(5) . . . . ?
C44 O1 Li1 O4 19.2(6) . . . . ?
C41 O1 Li1 O4 -169.4(4) . . . . ?
C44 O1 Li1 O2 138.8(4) . . . . ?
C41 O1 Li1 O2 -49.8(5) . . . . ?
C61 O3 Li1 O1 24.7(5) . . . . ?
C64 O3 Li1 O1 -161.5(4) . . . . ?
C61 O3 Li1 O4 -93.4(4) . . . . ?
C64 O3 Li1 O4 80.4(5) . . . . ?
C61 O3 Li1 O2 143.8(4) . . . . ?
C64 O3 Li1 O2 -42.4(6) . . . . ?
C71 O4 Li1 O1 -134.6(3) . . . . ?
C74 O4 Li1 O1 71.5(6) . . . . ?
C74' O4 Li1 O1 99.7(11) . . . . ?
C71 O4 Li1 O3 -17.2(5) . . . . ?
C74 O4 Li1 O3 -171.1(5) . . . . ?
C74' O4 Li1 O3 -143.0(11) . . . . ?
C71 O4 Li1 O2 106.5(4) . . . . ?
C74 O4 Li1 O2 -47.4(7) . . . . ?
C74' O4 Li1 O2 -19.2(12) . . . . ?
C54 O2 Li1 O1 -54.2(5) . . . . ?
C51 O2 Li1 O1 111.6(4) . . . . ?
C54 O2 Li1 O3 -172.3(4) . . . . ?
C51 O2 Li1 O3 -6.5(5) . . . . ?
C54 O2 Li1 O4 64.4(5) . . . . ?
C51 O2 Li1 O4 -129.8(4) . . . . ?
